data_4324341
loop_
_publ_author_name
'Dani Peri'
'Sigalit Meker'
'Cesar M. Manna'
'Edit Y. Tshuva'

_publ_section_title
;
 Different ortho and para Electronic Effects on Hydrolysis and
 Cytotoxicity of Diamino Bis(Phenolato) "Salan" Ti(IV) Complexes
;
_journal_name_full 'Inorganic Chemistry'
_journal_page_first 1030
_journal_page_last 1038
_journal_paper_doi 10.1021/ic101693v
_journal_volume 50
_journal_year 2011
_chemical_formula_moiety 'C24 H32 Cl4 N2 O4 Ti'
_chemical_formula_sum 'C24 H32 Cl4 N2 O4 Ti'
_chemical_formula_weight 602.22
_chemical_name_systematic
; 
 ? 
;
_space_group_IT_number 14
_symmetry_cell_setting monoclinic
_symmetry_space_group_name_Hall '-P 2ybc'
_symmetry_space_group_name_H-M 'P 1 21/c 1'
_atom_sites_solution_hydrogens geom
_atom_sites_solution_primary direct
_atom_sites_solution_secondary difmap
_audit_creation_method SHELXL-97
_cell_angle_alpha 90.00
_cell_angle_beta 97.5470(10)
_cell_angle_gamma 90.00
_cell_formula_units_Z 4
_cell_length_a 8.8097(5)
_cell_length_b 12.7717(8)
_cell_length_c 25.1973(15)
_cell_measurement_temperature 223(1)
_cell_volume 2810.5(3)
_computing_cell_refinement 'Bruker SMART'
_computing_data_collection 'Bruker SMART'
_computing_data_reduction 'Bruker SAINT'
_computing_molecular_graphics 'Bruker SHELXTL'
_computing_publication_material 'Bruker SHELXTL'
_computing_structure_refinement 'SHELXL-97 (Sheldrick, 1997)'
_computing_structure_solution 'SHELXS-97 (Sheldrick, 1990)'
_diffrn_ambient_temperature 223(1)
_diffrn_measured_fraction_theta_full 0.999
_diffrn_measured_fraction_theta_max 0.999
_diffrn_measurement_device_type 'CCD area detector'
_diffrn_measurement_method 'phi and omega scans'
_diffrn_radiation_monochromator graphite
_diffrn_radiation_source 'fine-focus sealed tube'
_diffrn_radiation_type MoK\a
_diffrn_radiation_wavelength 0.71073
_diffrn_reflns_av_R_equivalents 0.0281
_diffrn_reflns_av_sigmaI/netI 0.0229
_diffrn_reflns_limit_h_max 11
_diffrn_reflns_limit_h_min -11
_diffrn_reflns_limit_k_max 16
_diffrn_reflns_limit_k_min -16
_diffrn_reflns_limit_l_max 32
_diffrn_reflns_limit_l_min -32
_diffrn_reflns_number 30700
_diffrn_reflns_theta_full 27.00
_diffrn_reflns_theta_max 27.00
_diffrn_reflns_theta_min 2.28
_exptl_absorpt_coefficient_mu 0.717
_exptl_absorpt_correction_type none
_exptl_crystal_colour colorless
_exptl_crystal_density_diffrn 1.423
_exptl_crystal_description shapeless
_exptl_crystal_F_000 1248
_exptl_crystal_size_max 0.27
_exptl_crystal_size_mid 0.23
_exptl_crystal_size_min 0.22
_refine_diff_density_max 0.698
_refine_diff_density_min -0.514
_refine_diff_density_rms 0.076
_refine_ls_extinction_method none
_refine_ls_goodness_of_fit_ref 1.312
_refine_ls_hydrogen_treatment constr
_refine_ls_matrix_type full
_refine_ls_number_parameters 322
_refine_ls_number_reflns 6144
_refine_ls_number_restraints 0
_refine_ls_restrained_S_all 1.312
_refine_ls_R_factor_all 0.0856
_refine_ls_R_factor_gt 0.0815
_refine_ls_shift/su_max 0.001
_refine_ls_shift/su_mean 0.000
_refine_ls_structure_factor_coef Fsqd
_refine_ls_weighting_details 'calc w=1/[\s^2^(Fo^2^)+(0.0545P)^2^+4.1036P] where P=(Fo^2^+2Fc^2^)/3'
_refine_ls_weighting_scheme calc
_refine_ls_wR_factor_gt 0.1734
_refine_ls_wR_factor_ref 0.1757
_reflns_number_gt 5809
_reflns_number_total 6144
_reflns_threshold_expression >2sigma(I)
_cod_data_source_file ic101693v_si_002_1.cif
_cod_data_source_block L5Ti(OiPr)2
_cod_database_code 4324341

loop_
_symmetry_equiv_pos_as_xyz
'x, y, z'
'-x, y+1/2, -z+1/2'
'-x, -y, -z'
'x, -y-1/2, z-1/2'

loop_
_atom_site_label
_atom_site_type_symbol
_atom_site_fract_x
_atom_site_fract_y
_atom_site_fract_z
_atom_site_U_iso_or_equiv
_atom_site_adp_type
_atom_site_occupancy
_atom_site_symmetry_multiplicity
_atom_site_calc_flag
_atom_site_refinement_flags
C1 C 0.2833(4) 0.7785(3) 0.56775(15) 0.0393(8) Uani 1 1 d .
C2 C 0.1416(5) 0.7577(3) 0.53733(17) 0.0459(9) Uani 1 1 d .
C3 C 0.1245(5) 0.6875(3) 0.49545(17) 0.0499(10) Uani 1 1 d .
H3 H 0.0287 0.6771 0.4749 0.060 Uiso 1 1 calc R
C4 C 0.2514(5) 0.6335(3) 0.48469(17) 0.0494(10) Uani 1 1 d .
C5 C 0.3916(5) 0.6463(3) 0.51471(17) 0.0482(10) Uani 1 1 d .
H5 H 0.4758 0.6063 0.5072 0.058 Uiso 1 1 calc R
C6 C 0.4092(4) 0.7187(3) 0.55628(16) 0.0406(8) Uani 1 1 d .
C7 C 0.5657(4) 0.7341(3) 0.58738(18) 0.0466(9) Uani 1 1 d .
H7A H 0.6255 0.6702 0.5842 0.056 Uiso 1 1 calc R
H7B H 0.6169 0.7911 0.5707 0.056 Uiso 1 1 calc R
C8 C 0.4902(5) 0.6760(3) 0.67249(17) 0.0473(10) Uani 1 1 d .
H8A H 0.5563 0.6142 0.6779 0.057 Uiso 1 1 calc R
H8B H 0.3958 0.6555 0.6499 0.057 Uiso 1 1 calc R
C9 C 0.4521(5) 0.7141(3) 0.72586(17) 0.0461(9) Uani 1 1 d .
H9A H 0.3969 0.6592 0.7426 0.055 Uiso 1 1 calc R
H9B H 0.5469 0.7292 0.7495 0.055 Uiso 1 1 calc R
C10 C 0.3611(4) 0.8689(3) 0.77013(16) 0.0443(9) Uani 1 1 d .
H10A H 0.3092 0.8271 0.7950 0.053 Uiso 1 1 calc R
H10B H 0.3031 0.9340 0.7632 0.053 Uiso 1 1 calc R
C11 C 0.5189(4) 0.8956(3) 0.79698(16) 0.0396(8) Uani 1 1 d .
C12 C 0.5531(5) 0.8849(3) 0.85210(16) 0.0442(9) Uani 1 1 d .
H12 H 0.4788 0.8588 0.8722 0.053 Uiso 1 1 calc R
C13 C 0.6954(5) 0.9123(3) 0.87724(17) 0.0474(10) Uani 1 1 d .
C14 C 0.8075(5) 0.9482(3) 0.84929(18) 0.0480(10) Uani 1 1 d .
H14 H 0.9047 0.9662 0.8669 0.058 Uiso 1 1 calc R
C15 C 0.7740(5) 0.9574(3) 0.79446(17) 0.0432(9) Uani 1 1 d .
C16 C 0.6294(4) 0.9343(3) 0.76635(16) 0.0377(8) Uani 1 1 d .
C17 C 0.7335(5) 0.7640(3) 0.6680(2) 0.0533(11) Uani 1 1 d .
H17A H 0.7420 0.7751 0.7063 0.080 Uiso 1 1 calc R
H17B H 0.7821 0.8215 0.6516 0.080 Uiso 1 1 calc R
H17C H 0.7837 0.6988 0.6609 0.080 Uiso 1 1 calc R
C18 C 0.1930(5) 0.7805(4) 0.70285(19) 0.0539(11) Uani 1 1 d .
H18A H 0.1556 0.7423 0.7318 0.081 Uiso 1 1 calc R
H18B H 0.1854 0.7367 0.6712 0.081 Uiso 1 1 calc R
H18C H 0.1320 0.8432 0.6950 0.081 Uiso 1 1 calc R
C19 C 0.6720(9) 1.0404(5) 0.5957(2) 0.092(2) Uani 1 1 d .
H19 H 0.7643 1.0091 0.6163 0.111 Uiso 1 1 calc R
C20 C 0.6663(9) 1.1428(4) 0.6197(3) 0.095(2) Uani 1 1 d .
H20A H 0.5776 1.1805 0.6025 0.142 Uiso 1 1 calc R
H20B H 0.7585 1.1813 0.6151 0.142 Uiso 1 1 calc R
H20C H 0.6589 1.1352 0.6576 0.142 Uiso 1 1 calc R
C21 C 0.7053(7) 1.0326(5) 0.5413(2) 0.0795(17) Uani 1 1 d .
H21A H 0.7136 0.9594 0.5318 0.119 Uiso 1 1 calc R
H21B H 0.8011 1.0680 0.5381 0.119 Uiso 1 1 calc R
H21C H 0.6234 1.0651 0.5174 0.119 Uiso 1 1 calc R
C22 C 0.1763(5) 1.0685(3) 0.64788(17) 0.0486(10) Uani 1 1 d .
H22 H 0.0924 1.0167 0.6474 0.058 Uiso 1 1 calc R
C23 C 0.1838(7) 1.1043(4) 0.59139(19) 0.0706(15) Uani 1 1 d .
H23A H 0.2687 1.1525 0.5910 0.106 Uiso 1 1 calc R
H23B H 0.0889 1.1393 0.5777 0.106 Uiso 1 1 calc R
H23C H 0.1986 1.0442 0.5691 0.106 Uiso 1 1 calc R
C24 C 0.1446(5) 1.1572(3) 0.6836(2) 0.0549(11) Uani 1 1 d .
H24A H 0.1488 1.1322 0.7201 0.082 Uiso 1 1 calc R
H24B H 0.0437 1.1855 0.6717 0.082 Uiso 1 1 calc R
H24C H 0.2209 1.2115 0.6820 0.082 Uiso 1 1 calc R
Cl1 Cl -0.01729(13) 0.82633(12) 0.55236(5) 0.0682(4) Uani 1 1 d .
Cl2 Cl 0.23205(17) 0.54411(11) 0.43131(5) 0.0697(4) Uani 1 1 d .
Cl3 Cl 0.91598(13) 1.00122(10) 0.75777(5) 0.0596(3) Uani 1 1 d .
Cl4 Cl 0.73496(16) 0.89763(11) 0.94657(5) 0.0672(4) Uani 1 1 d .
N1 N 0.5688(4) 0.7585(2) 0.64526(13) 0.0410(7) Uani 1 1 d .
N2 N 0.3560(4) 0.8104(2) 0.71907(13) 0.0405(7) Uani 1 1 d .
O1 O 0.2945(3) 0.8504(2) 0.60526(11) 0.0437(6) Uani 1 1 d .
O2 O 0.6018(3) 0.9468(2) 0.71439(11) 0.0415(6) Uani 1 1 d .
O3 O 0.5567(3) 0.9732(2) 0.60680(11) 0.0470(7) Uani 1 1 d .
O4 O 0.3148(3) 1.0198(2) 0.66933(11) 0.0440(6) Uani 1 1 d .
Ti1 Ti 0.44601(8) 0.91841(5) 0.65472(3) 0.03642(18) Uani 1 1 d .

loop_
_atom_site_aniso_label
_atom_site_aniso_U_11
_atom_site_aniso_U_22
_atom_site_aniso_U_33
_atom_site_aniso_U_23
_atom_site_aniso_U_13
_atom_site_aniso_U_12
C1 0.044(2) 0.0323(18) 0.043(2) 0.0068(15) 0.0099(16) 0.0006(15)
C2 0.044(2) 0.044(2) 0.051(2) 0.0090(18) 0.0119(18) 0.0045(17)
C3 0.053(2) 0.049(2) 0.047(2) 0.0037(19) 0.0016(19) -0.0029(19)
C4 0.065(3) 0.040(2) 0.043(2) -0.0003(17) 0.0082(19) -0.0026(19)
C5 0.053(2) 0.039(2) 0.055(2) 0.0017(18) 0.0129(19) 0.0042(18)
C6 0.044(2) 0.0305(18) 0.048(2) 0.0035(16) 0.0089(17) 0.0009(15)
C7 0.041(2) 0.0338(19) 0.066(3) -0.0027(18) 0.0120(19) 0.0070(16)
C8 0.056(2) 0.0239(17) 0.062(3) 0.0071(17) 0.007(2) 0.0014(16)
C9 0.055(2) 0.0274(18) 0.055(2) 0.0102(16) 0.0050(19) -0.0033(16)
C10 0.044(2) 0.040(2) 0.050(2) 0.0092(17) 0.0136(17) 0.0007(17)
C11 0.043(2) 0.0243(16) 0.052(2) 0.0027(15) 0.0096(17) 0.0045(14)
C12 0.056(2) 0.0305(18) 0.049(2) 0.0016(16) 0.0173(19) 0.0080(17)
C13 0.058(3) 0.038(2) 0.046(2) -0.0042(17) 0.0070(19) 0.0170(18)
C14 0.046(2) 0.037(2) 0.060(3) -0.0081(18) 0.0022(19) 0.0082(17)
C15 0.044(2) 0.0288(18) 0.059(2) 0.0006(17) 0.0140(18) 0.0012(15)
C16 0.0419(19) 0.0216(16) 0.050(2) 0.0021(14) 0.0081(16) 0.0023(14)
C17 0.043(2) 0.043(2) 0.073(3) -0.001(2) 0.003(2) 0.0063(18)
C18 0.044(2) 0.053(3) 0.065(3) 0.011(2) 0.006(2) -0.0118(19)
C19 0.140(6) 0.074(4) 0.072(4) -0.015(3) 0.049(4) -0.054(4)
C20 0.142(6) 0.048(3) 0.103(5) -0.013(3) 0.054(4) -0.034(3)
C21 0.095(4) 0.071(4) 0.082(4) 0.008(3) 0.047(3) -0.005(3)
C22 0.052(2) 0.037(2) 0.055(2) -0.0007(18) 0.0004(19) 0.0004(17)
C23 0.100(4) 0.057(3) 0.052(3) 0.009(2) 0.000(3) 0.024(3)
C24 0.049(2) 0.042(2) 0.075(3) -0.009(2) 0.014(2) 0.0028(19)
Cl1 0.0455(6) 0.0876(9) 0.0701(8) -0.0125(7) 0.0030(5) 0.0162(6)
Cl2 0.0865(9) 0.0638(7) 0.0566(7) -0.0175(6) 0.0007(6) 0.0054(6)
Cl3 0.0455(6) 0.0590(7) 0.0768(8) -0.0020(6) 0.0170(5) -0.0095(5)
Cl4 0.0786(8) 0.0758(8) 0.0462(6) -0.0078(5) 0.0043(5) 0.0220(7)
N1 0.0407(17) 0.0284(15) 0.0535(19) 0.0036(13) 0.0046(14) 0.0018(13)
N2 0.0404(17) 0.0308(15) 0.0501(19) 0.0048(13) 0.0049(14) -0.0031(13)
O1 0.0429(14) 0.0337(13) 0.0540(16) -0.0041(12) 0.0039(12) 0.0053(11)
O2 0.0449(14) 0.0335(13) 0.0465(15) 0.0081(11) 0.0077(12) -0.0051(11)
O3 0.0649(18) 0.0334(14) 0.0459(16) 0.0025(11) 0.0196(13) -0.0063(13)
O4 0.0557(16) 0.0297(13) 0.0475(15) 0.0020(11) 0.0100(13) 0.0104(12)
Ti1 0.0453(4) 0.0227(3) 0.0426(4) 0.0053(3) 0.0111(3) 0.0013(3)

loop_
_atom_type_symbol
_atom_type_description
_atom_type_scat_dispersion_real
_atom_type_scat_dispersion_imag
_atom_type_scat_source
C C 0.0033 0.0016 'International Tables Vol C Tables 4.2.6.8 and 6.1.1.4'
H H 0.0000 0.0000 'International Tables Vol C Tables 4.2.6.8 and 6.1.1.4'
N N 0.0061 0.0033 'International Tables Vol C Tables 4.2.6.8 and 6.1.1.4'
O O 0.0106 0.0060 'International Tables Vol C Tables 4.2.6.8 and 6.1.1.4'
Cl Cl 0.1484 0.1585 'International Tables Vol C Tables 4.2.6.8 and 6.1.1.4'
Ti Ti 0.2776 0.4457 'International Tables Vol C Tables 4.2.6.8 and 6.1.1.4'

loop_
_geom_angle_atom_site_label_1
_geom_angle_atom_site_label_2
_geom_angle_atom_site_label_3
_geom_angle
O1 C1 C2 120.2(3)
O1 C1 C6 122.8(4)
C2 C1 C6 117.0(4)
C3 C2 C1 122.8(4)
C3 C2 Cl1 119.1(3)
C1 C2 Cl1 118.1(3)
C4 C3 C2 118.0(4)
C4 C3 H3 121.0
C2 C3 H3 121.0
C5 C4 C3 122.0(4)
C5 C4 Cl2 119.4(3)
C3 C4 Cl2 118.6(3)
C4 C5 C6 119.9(4)
C4 C5 H5 120.1
C6 C5 H5 120.1
C5 C6 C1 120.2(4)
C5 C6 C7 118.8(4)
C1 C6 C7 121.0(3)
N1 C7 C6 115.8(3)
N1 C7 H7A 108.3
C6 C7 H7A 108.3
N1 C7 H7B 108.3
C6 C7 H7B 108.3
H7A C7 H7B 107.4
N1 C8 C9 110.8(3)
N1 C8 H8A 109.5
C9 C8 H8A 109.5
N1 C8 H8B 109.5
C9 C8 H8B 109.5
H8A C8 H8B 108.1
N2 C9 C8 110.7(3)
N2 C9 H9A 109.5
C8 C9 H9A 109.5
N2 C9 H9B 109.5
C8 C9 H9B 109.5
H9A C9 H9B 108.1
N2 C10 C11 115.2(3)
N2 C10 H10A 108.5
C11 C10 H10A 108.5
N2 C10 H10B 108.5
C11 C10 H10B 108.5
H10A C10 H10B 107.5
C12 C11 C16 120.5(4)
C12 C11 C10 119.6(4)
C16 C11 C10 119.8(3)
C13 C12 C11 120.1(4)
C13 C12 H12 120.0
C11 C12 H12 120.0
C14 C13 C12 121.7(4)
C14 C13 Cl4 119.3(3)
C12 C13 Cl4 119.0(3)
C13 C14 C15 118.1(4)
C13 C14 H14 120.9
C15 C14 H14 120.9
C14 C15 C16 123.2(4)
C14 C15 Cl3 119.0(3)
C16 C15 Cl3 117.8(3)
O2 C16 C15 121.0(3)
O2 C16 C11 122.6(3)
C15 C16 C11 116.3(4)
N1 C17 H17A 109.5
N1 C17 H17B 109.5
H17A C17 H17B 109.5
N1 C17 H17C 109.5
H17A C17 H17C 109.5
H17B C17 H17C 109.5
N2 C18 H18A 109.5
N2 C18 H18B 109.5
H18A C18 H18B 109.5
N2 C18 H18C 109.5
H18A C18 H18C 109.5
H18B C18 H18C 109.5
O3 C19 C21 113.3(5)
O3 C19 C20 114.1(5)
C21 C19 C20 118.9(5)
O3 C19 H19 102.5
C21 C19 H19 102.5
C20 C19 H19 102.5
C19 C20 H20A 109.5
C19 C20 H20B 109.5
H20A C20 H20B 109.5
C19 C20 H20C 109.5
H20A C20 H20C 109.5
H20B C20 H20C 109.5
C19 C21 H21A 109.5
C19 C21 H21B 109.5
H21A C21 H21B 109.5
C19 C21 H21C 109.5
H21A C21 H21C 109.5
H21B C21 H21C 109.5
O4 C22 C24 108.9(3)
O4 C22 C23 110.7(4)
C24 C22 C23 111.9(4)
O4 C22 H22 108.4
C24 C22 H22 108.4
C23 C22 H22 108.4
C22 C23 H23A 109.5
C22 C23 H23B 109.5
H23A C23 H23B 109.5
C22 C23 H23C 109.5
H23A C23 H23C 109.5
H23B C23 H23C 109.5
C22 C24 H24A 109.5
C22 C24 H24B 109.5
H24A C24 H24B 109.5
C22 C24 H24C 109.5
H24A C24 H24C 109.5
H24B C24 H24C 109.5
C8 N1 C7 110.8(3)
C8 N1 C17 110.3(3)
C7 N1 C17 106.1(3)
C8 N1 Ti1 108.9(2)
C7 N1 Ti1 109.5(2)
C17 N1 Ti1 111.1(2)
C10 N2 C9 111.4(3)
C10 N2 C18 106.5(3)
C9 N2 C18 109.4(3)
C10 N2 Ti1 109.2(2)
C9 N2 Ti1 109.1(2)
C18 N2 Ti1 111.2(2)
C1 O1 Ti1 140.1(2)
C16 O2 Ti1 140.8(2)
C19 O3 Ti1 149.0(3)
C22 O4 Ti1 141.4(3)
O3 Ti1 O4 106.08(13)
O3 Ti1 O1 97.67(13)
O4 Ti1 O1 92.73(12)
O3 Ti1 O2 93.29(12)
O4 Ti1 O2 96.62(12)
O1 Ti1 O2 163.05(11)
O3 Ti1 N1 88.43(12)
O4 Ti1 N1 164.68(12)
O1 Ti1 N1 80.19(11)
O2 Ti1 N1 87.26(11)
O3 Ti1 N2 163.65(12)
O4 Ti1 N2 89.85(12)
O1 Ti1 N2 85.01(12)
O2 Ti1 N2 80.93(11)
N1 Ti1 N2 76.08(11)

loop_
_geom_bond_atom_site_label_1
_geom_bond_atom_site_label_2
_geom_bond_distance
C1 O1 1.312(5)
C1 C2 1.402(6)
C1 C6 1.407(5)
C2 C3 1.377(6)
C2 Cl1 1.735(4)
C3 C4 1.371(6)
C3 H3 0.9400
C4 C5 1.371(6)
C4 Cl2 1.755(4)
C5 C6 1.390(6)
C5 H5 0.9400
C6 C7 1.506(6)
C7 N1 1.488(5)
C7 H7A 0.9800
C7 H7B 0.9800
C8 N1 1.479(5)
C8 C9 1.509(6)
C8 H8A 0.9800
C8 H8B 0.9800
C9 N2 1.490(5)
C9 H9A 0.9800
C9 H9B 0.9800
C10 N2 1.484(5)
C10 C11 1.503(6)
C10 H10A 0.9800
C10 H10B 0.9800
C11 C12 1.389(6)
C11 C16 1.409(5)
C12 C13 1.374(6)
C12 H12 0.9400
C13 C14 1.365(6)
C13 Cl4 1.746(4)
C14 C15 1.379(6)
C14 H14 0.9400
C15 C16 1.405(6)
C15 Cl3 1.742(4)
C16 O2 1.310(5)
C17 N1 1.490(5)
C17 H17A 0.9700
C17 H17B 0.9700
C17 H17C 0.9700
C18 N2 1.490(5)
C18 H18A 0.9700
C18 H18B 0.9700
C18 H18C 0.9700
C19 O3 1.387(6)
C19 C21 1.442(7)
C19 C20 1.444(8)
C19 H19 0.9900
C20 H20A 0.9700
C20 H20B 0.9700
C20 H20C 0.9700
C21 H21A 0.9700
C21 H21B 0.9700
C21 H21C 0.9700
C22 O4 1.412(5)
C22 C24 1.496(6)
C22 C23 1.505(6)
C22 H22 0.9900
C23 H23A 0.9700
C23 H23B 0.9700
C23 H23C 0.9700
C24 H24A 0.9700
C24 H24B 0.9700
C24 H24C 0.9700
N1 Ti1 2.337(3)
N2 Ti1 2.345(3)
O1 Ti1 1.911(3)
O2 Ti1 1.932(3)
O3 Ti1 1.791(3)
O4 Ti1 1.806(3)
